data_2219903
loop_
_publ_author_name
'Su, Wei-Yi'
'Hou, Guang-Yang'
'Yin, Qiu-Xiang'
'Zhou, Li-Na'

_publ_section_title
;
 Bis(1-methyl-1-phenylethyl) peroxide
;
_journal_coeditor_code IS2340
_journal_issue 11
_journal_name_full 'Acta Crystallographica Section E'
_journal_page_first o2128
_journal_paper_doi 10.1107/S1600536808033412
_journal_volume 64
_journal_year 2008
_chemical_formula_iupac 'C18 H22 O2'
_chemical_formula_moiety 'C18 H22 O2'
_chemical_formula_sum 'C18 H22 O2'
_chemical_formula_weight 270.36
_chemical_melting_point 315.15
_chemical_name_common 'dicumyl peroxide'
_chemical_name_systematic
;
Bis(1-methyl-1-phenylethyl) peroxide
;
_space_group_IT_number 61
_symmetry_cell_setting orthorhombic
_symmetry_space_group_name_Hall '-P 2ac 2ab'
_symmetry_space_group_name_H-M 'P b c a'
_atom_sites_solution_hydrogens geom
_atom_sites_solution_primary direct
_atom_sites_solution_secondary difmap
_audit_creation_method SHELXL-97
_cell_angle_alpha 90.00
_cell_angle_beta 90.00
_cell_angle_gamma 90.00
_cell_formula_units_Z 4
_cell_length_a 10.040(2)
_cell_length_b 7.4774(15)
_cell_length_c 21.016(4)
_cell_measurement_reflns_used 8972
_cell_measurement_temperature 293(2)
_cell_measurement_theta_max 27.55
_cell_measurement_theta_min 3.53
_cell_volume 1577.7(5)
_computing_cell_refinement 'RAPID-AUTO (Rigaku/MSC, 2004)'
_computing_data_collection 'RAPID-AUTO (Rigaku/MSC, 2004)'
_computing_data_reduction 'CrystalStructure (Rigaku/MSC, 2004)'
_computing_molecular_graphics 'SHELXTL (Sheldrick, 2008)'
_computing_publication_material 'SHELXTL (Sheldrick, 2008)'
_computing_structure_refinement 'SHELXL97 (Sheldrick, 2008)'
_computing_structure_solution 'SHELXS97 (Sheldrick, 2008)'
_diffrn_measured_fraction_theta_full 0.999
_diffrn_measured_fraction_theta_max 0.999
_diffrn_measurement_device_type 'Rigaku R-AXIS RAPID IP area-detector'
_diffrn_measurement_method oscillation
_diffrn_radiation_monochromator graphite
_diffrn_radiation_type MoK\a
_diffrn_radiation_wavelength 0.71073
_diffrn_reflns_av_R_equivalents 0.0767
_diffrn_reflns_av_sigmaI/netI 0.0667
_diffrn_reflns_limit_h_max 10
_diffrn_reflns_limit_h_min -12
_diffrn_reflns_limit_k_max 9
_diffrn_reflns_limit_k_min -9
_diffrn_reflns_limit_l_max 25
_diffrn_reflns_limit_l_min -25
_diffrn_reflns_number 11957
_diffrn_reflns_theta_full 25.49
_diffrn_reflns_theta_max 25.49
_diffrn_reflns_theta_min 3.53
_exptl_absorpt_coefficient_mu 0.072
_exptl_absorpt_correction_T_max 0.9892
_exptl_absorpt_correction_T_min 0.9821
_exptl_absorpt_correction_type multi-scan
_exptl_absorpt_process_details '(<i>ABSCOR</i>; Higashi, 1995)'
_exptl_crystal_colour colorless
_exptl_crystal_density_diffrn 1.138
_exptl_crystal_density_method 'not measured'
_exptl_crystal_description plate
_exptl_crystal_F_000 584
_exptl_crystal_size_max 0.25
_exptl_crystal_size_mid 0.20
_exptl_crystal_size_min 0.15
_refine_diff_density_max 0.264
_refine_diff_density_min -0.175
_refine_ls_extinction_coef 0.027(7)
_refine_ls_extinction_expression Fc^*^=kFc[1+0.001xFc^2^\l^3^/sin(2\q)]^-1/4^
_refine_ls_extinction_method 'SHELXL97 (Sheldrick, 2008)'
_refine_ls_goodness_of_fit_ref 1.053
_refine_ls_hydrogen_treatment constr
_refine_ls_matrix_type full
_refine_ls_number_parameters 92
_refine_ls_number_reflns 1464
_refine_ls_number_restraints 0
_refine_ls_restrained_S_all 1.053
_refine_ls_R_factor_all 0.0520
_refine_ls_R_factor_gt 0.0433
_refine_ls_shift/su_max 0.010
_refine_ls_shift/su_mean 0.002
_refine_ls_structure_factor_coef Fsqd
_refine_ls_weighting_details 'calc w=1/[\s^2^(Fo^2^)+(0.0556P)^2^+0.2734P] where P=(Fo^2^+2Fc^2^)/3'
_refine_ls_weighting_scheme calc
_refine_ls_wR_factor_gt 0.1048
_refine_ls_wR_factor_ref 0.1096
_reflns_number_gt 1232
_reflns_number_total 1464
_reflns_threshold_expression I>2\s(I)
_cod_data_source_file is2340.cif
_cod_data_source_block I
_cod_database_code 2219903
_cod_database_fobs_code 2219903

loop_
_symmetry_equiv_pos_as_xyz
'x, y, z'
'-x+1/2, -y, z+1/2'
'-x, y+1/2, -z+1/2'
'x+1/2, -y+1/2, -z'
'-x, -y, -z'
'x-1/2, y, -z-1/2'
'x, -y-1/2, z-1/2'
'-x-1/2, y-1/2, z'

loop_
_atom_site_type_symbol
_atom_site_label
_atom_site_fract_x
_atom_site_fract_y
_atom_site_fract_z
_atom_site_U_iso_or_equiv
_atom_site_adp_type
_atom_site_calc_flag
_atom_site_refinement_flags
_atom_site_occupancy
O O1 0.46269(8) 0.07789(11) 0.51277(4) 0.0309(3) Uani d . 1
C C1 0.44577(13) -0.10967(18) 0.62787(6) 0.0373(4) Uani d . 1
H H1A 0.3746 -0.1115 0.5996 0.045 Uiso calc R 1
C C2 0.44768(16) -0.2285(2) 0.67854(6) 0.0462(4) Uani d . 1
H H2A 0.3785 -0.3099 0.6836 0.055 Uiso calc R 1
C C3 0.55144(16) -0.2265(2) 0.72135(6) 0.0482(4) Uani d . 1
H H3A 0.5527 -0.3060 0.7554 0.058 Uiso calc R 1
C C4 0.65322(16) -0.1055(2) 0.71319(6) 0.0453(4) Uani d . 1
H H4A 0.7231 -0.1025 0.7422 0.054 Uiso calc R 1
C C5 0.65252(13) 0.01215(17) 0.66204(6) 0.0353(3) Uani d . 1
H H5A 0.7227 0.0920 0.6568 0.042 Uiso calc R 1
C C6 0.54838(12) 0.01186(16) 0.61873(5) 0.0285(3) Uani d . 1
C C7 0.54171(12) 0.14706(16) 0.56434(6) 0.0302(3) Uani d . 1
C C8 0.67730(14) 0.20577(19) 0.54013(6) 0.0419(4) Uani d . 1
H H8A 0.7274 0.1027 0.5271 0.063 Uiso calc R 1
H H8B 0.7242 0.2670 0.5734 0.063 Uiso calc R 1
H H8C 0.6660 0.2847 0.5045 0.063 Uiso calc R 1
C C9 0.45933(16) 0.30860(19) 0.58538(6) 0.0457(4) Uani d . 1
H H9A 0.3740 0.2689 0.6004 0.068 Uiso calc R 1
H H9B 0.4472 0.3880 0.5500 0.068 Uiso calc R 1
H H9C 0.5051 0.3703 0.6190 0.068 Uiso calc R 1

loop_
_atom_site_aniso_label
_atom_site_aniso_U_11
_atom_site_aniso_U_22
_atom_site_aniso_U_33
_atom_site_aniso_U_12
_atom_site_aniso_U_13
_atom_site_aniso_U_23
O1 0.0353(5) 0.0293(5) 0.0282(5) 0.0064(4) -0.0042(4) -0.0065(3)
C1 0.0372(7) 0.0434(8) 0.0312(7) -0.0045(6) 0.0036(6) 0.0002(6)
C2 0.0558(9) 0.0452(9) 0.0377(8) -0.0046(7) 0.0142(7) 0.0028(6)
C3 0.0711(11) 0.0426(9) 0.0309(7) 0.0163(7) 0.0120(7) 0.0058(6)
C4 0.0556(9) 0.0506(9) 0.0297(7) 0.0182(7) -0.0080(7) -0.0051(6)
C5 0.0383(7) 0.0358(7) 0.0319(7) 0.0045(6) -0.0042(6) -0.0074(5)
C6 0.0330(7) 0.0288(7) 0.0235(6) 0.0042(5) 0.0017(5) -0.0057(5)
C7 0.0377(7) 0.0271(6) 0.0258(6) -0.0014(5) -0.0039(5) -0.0034(5)
C8 0.0495(8) 0.0387(8) 0.0376(7) -0.0153(6) -0.0015(7) 0.0017(6)
C9 0.0654(10) 0.0339(8) 0.0377(8) 0.0124(7) -0.0072(7) -0.0068(6)

loop_
_atom_type_symbol
_atom_type_description
_atom_type_scat_dispersion_real
_atom_type_scat_dispersion_imag
_atom_type_scat_source
C C 0.0033 0.0016 'International Tables Vol C Tables 4.2.6.8 and 6.1.1.4'
H H 0.0000 0.0000 'International Tables Vol C Tables 4.2.6.8 and 6.1.1.4'
O O 0.0106 0.0060 'International Tables Vol C Tables 4.2.6.8 and 6.1.1.4'

loop_
_geom_angle_atom_site_label_1
_geom_angle_atom_site_label_2
_geom_angle_atom_site_label_3
_geom_angle_site_symmetry_3
_geom_angle
C7 O1 O1 5_656 106.02(9)
C6 C1 C2 . 121.05(13)
C6 C1 H1A . 119.5
C2 C1 H1A . 119.5
C3 C2 C1 . 120.35(14)
C3 C2 H2A . 119.8
C1 C2 H2A . 119.8
C4 C3 C2 . 119.21(14)
C4 C3 H3A . 120.4
C2 C3 H3A . 120.4
C3 C4 C5 . 120.61(13)
C3 C4 H4A . 119.7
C5 C4 H4A . 119.7
C6 C5 C4 . 120.72(13)
C6 C5 H5A . 119.6
C4 C5 H5A . 119.6
C5 C6 C1 . 118.05(12)
C5 C6 C7 . 121.56(11)
C1 C6 C7 . 120.31(11)
O1 C7 C8 . 110.23(10)
O1 C7 C6 . 110.47(10)
C8 C7 C6 . 113.76(10)
O1 C7 C9 . 101.74(10)
C8 C7 C9 . 110.70(11)
C6 C7 C9 . 109.28(10)
C7 C8 H8A . 109.5
C7 C8 H8B . 109.5
H8A C8 H8B . 109.5
C7 C8 H8C . 109.5
H8A C8 H8C . 109.5
H8B C8 H8C . 109.5
C7 C9 H9A . 109.5
C7 C9 H9B . 109.5
H9A C9 H9B . 109.5
C7 C9 H9C . 109.5
H9A C9 H9C . 109.5
H9B C9 H9C . 109.5

loop_
_geom_bond_atom_site_label_1
_geom_bond_atom_site_label_2
_geom_bond_site_symmetry_2
_geom_bond_distance
O1 C7 . 1.4392(15)
O1 O1 5_656 1.4853(16)
C1 C6 . 1.3871(18)
C1 C2 . 1.387(2)
C1 H1A . 0.9300
C2 C3 . 1.377(2)
C2 H2A . 0.9300
C3 C4 . 1.375(2)
C3 H3A . 0.9300
C4 C5 . 1.3893(19)
C4 H4A . 0.9300
C5 C6 . 1.3862(17)
C5 H5A . 0.9300
C6 C7 . 1.5273(17)
C7 C8 . 1.5181(18)
C7 C9 . 1.5292(18)
C8 H8A . 0.9600
C8 H8B . 0.9600
C8 H8C . 0.9600
C9 H9A . 0.9600
C9 H9B . 0.9600
C9 H9C . 0.9600

loop_
_geom_hbond_atom_site_label_D
_geom_hbond_atom_site_label_H
_geom_hbond_atom_site_label_A
_geom_hbond_site_symmetry_A
_geom_hbond_distance_DH
_geom_hbond_distance_HA
_geom_hbond_distance_DA
_geom_hbond_angle_DHA
_geom_hbond_publ_flag
C3 H3A Cg 3_646 0.93 2.93 3.7874(17) 154 y

loop_
_geom_torsion_atom_site_label_1
_geom_torsion_atom_site_label_2
_geom_torsion_atom_site_label_3
_geom_torsion_atom_site_label_4
_geom_torsion_site_symmetry_1
_geom_torsion
C6 C1 C2 C3 . 0.7(2)
C1 C2 C3 C4 . -0.1(2)
C2 C3 C4 C5 . -0.7(2)
C3 C4 C5 C6 . 0.95(19)
C4 C5 C6 C1 . -0.32(18)
C4 C5 C6 C7 . 176.48(11)
C2 C1 C6 C5 . -0.51(19)
C2 C1 C6 C7 . -177.36(12)
O1 O1 C7 C8 5_656 60.64(13)
O1 O1 C7 C6 5_656 -65.93(12)
O1 O1 C7 C9 5_656 178.12(10)
C5 C6 C7 O1 . 155.72(11)
C1 C6 C7 O1 . -27.54(15)
C5 C6 C7 C8 . 31.13(16)
C1 C6 C7 C8 . -152.13(12)
C5 C6 C7 C9 . -93.14(14)
C1 C6 C7 C9 . 83.59(14)
